data_2106405
loop_
_publ_author_name
'Nguyen, H.D.'
'Laruelle, P.'

_publ_section_title
;
 Etude structurale des polytypes a deux anions L Se F (L= Y, Ho, Er..).
 IV. Structure cristalline du polytype monoclinique a huit couches du
 fluoroseleniure d'yttrium 'Y Se F' 8M
;
_journal_name_full 'Acta Crystallographica B (24,1968-38,1982)'
_journal_page_first 3360
_journal_page_last 3363
_journal_volume 33
_journal_year 1977
_chemical_formula_sum 'F0.937 Se Y'
_chemical_name_systematic 'Y Se F0.937'
_space_group_IT_number 11
_symmetry_space_group_name_Hall '-P 2c'
_symmetry_space_group_name_H-M 'P 1 1 21/m'
_cell_angle_alpha 90
_cell_angle_beta 90
_cell_angle_gamma 97.5
_cell_formula_units_Z 16
_cell_length_a 9.935
_cell_length_b 25.42
_cell_length_c 4.094
_cell_volume 1025.085
_citation_journal_id_ASTM ACBCAR
_cod_data_source_file Nguyen_ACBCAR_1977_752.cif
_cod_data_source_block F0.937Se1Y1
_cod_original_sg_symbol_Hall '-P 2yb (z,x,y)'
_cod_original_formula_sum 'F0.937 Se1 Y1'
_cod_database_code 2106405

loop_
_symmetry_equiv_pos_as_xyz
x,y,z
-x,-y,z+1/2
-x,-y,-z
x,y,-z-1/2

loop_
_atom_site_label
_atom_site_type_symbol
_atom_site_fract_x
_atom_site_fract_y
_atom_site_fract_z
_atom_site_occupancy
_atom_site_U_iso_or_equiv
Y3 Y+2 0.0171 0.317 0.25 1 0.0
F7 F-1 0.095 0.904 0.25 1 0.0
Se5 Se-2 0.3728 0.616 0.25 1 0.0
F4 F-1 0.436 0.476 0.25 1 0.0
Se2 Se-2 0.6668 0.0094 0.25 1 0.0
Se7 Se-2 0.4579 0.8661 0.25 1 0.0
Y6 Y+2 0.5983 0.5586 0.25 1 0.0
F2 F-1 0.376 0.227 0.25 1 0.0
Y8 Y+2 0.6837 0.8069 0.25 1 0.0
F8 F-1 0.004 0.985 0.25 0.5 0.0
Y4 Y+2 0.5172 0.308 0.25 1 0.0
Se3 Se-2 0.2909 0.3662 0.25 1 0.0
Se8 Se-2 0.9219 0.7583 0.25 1 0.0
Se6 Se-2 0.8385 0.509 0.25 1 0.0
Y1 Y+2 0.4333 0.063 0.25 1 0.0
F5 F-1 0.02 0.648 0.25 1 0.0
Se4 Se-2 0.754 0.2569 0.25 1 0.0
Y2 Y+2 0.937 0.0646 0.25 1 0.0
Y5 Y+2 0.1008 0.5666 0.25 1 0.0
F6 F-1 0.54 0.725 0.25 1 0.0
F3 F-1 0.93 0.398 0.25 1 0.0
Se1 Se-2 0.204 0.1179 0.25 1 0.0
F1 F-1 0.85 0.145 0.25 1 0.0
Y7 Y+2 0.1805 0.819 0.25 1 0.0
